data_1541889
loop_
_publ_author_name
'Liu, Liu'
'Ruiz, David A.'
'Dahcheh, Fatme'
'Bertrand, Guy'
'Suter, Riccardo'
'Tondreau, Aaron M.'
'Gr\"utzmacher, Hansj\"org'

_publ_section_title
;
 Isolation of Au-, Co-\h1PCO and Cu-\h2PCO complexes, conversion of an
 Ir--\h1PCO complex into a dimetalladiphosphene, and an interaction-free
 PCO anion
;
_journal_issue 3
_journal_name_full 'Chem. Sci.'
_journal_page_first 2335
_journal_paper_doi 10.1039/C5SC04504E
_journal_volume 7
_journal_year 2016
_chemical_formula_sum 'C49 H79 Cu N5 O P'
_chemical_formula_weight 848.68
_space_group_IT_number 14
_symmetry_cell_setting monoclinic
_symmetry_space_group_name_Hall '-P 2yn'
_symmetry_space_group_name_H-M 'P 1 21/n 1'
_atom_sites_solution_hydrogens geom
_atom_sites_solution_primary direct
_atom_sites_solution_secondary difmap
_audit_creation_method SHELXL-97
_audit_update_record
;
2015-05-31 deposited with the CCDC.
2016-01-04 downloaded from the CCDC.
;
_cell_angle_alpha 90.00
_cell_angle_beta 98.409(3)
_cell_angle_gamma 90.00
_cell_formula_units_Z 4
_cell_length_a 12.6627(14)
_cell_length_b 16.2794(15)
_cell_length_c 23.264(3)
_cell_measurement_reflns_used 9143
_cell_measurement_temperature 100(2)
_cell_measurement_theta_max 24.72
_cell_measurement_theta_min 2.50
_cell_volume 4744.1(9)
_computing_cell_refinement 'Bruker SAINT'
_computing_data_collection 'Bruker APEX2'
_computing_data_reduction 'Bruker SAINT'
_computing_molecular_graphics 'Bruker SHELXTL'
_computing_publication_material 'Bruker SHELXTL'
_computing_structure_refinement 'SHELXL-2014 (Sheldrick 2014)'
_computing_structure_solution 'SHELXS-97 (Sheldrick 2008)'
_diffrn_ambient_temperature 100(2)
_diffrn_measured_fraction_theta_full 0.990
_diffrn_measured_fraction_theta_max 0.990
_diffrn_measurement_device_type 'Bruker APEX-II CCD'
_diffrn_measurement_method '\f and \w scans'
_diffrn_radiation_monochromator graphite
_diffrn_radiation_source 'fine-focus sealed tube'
_diffrn_radiation_type MoK\a
_diffrn_radiation_wavelength 0.71073
_diffrn_reflns_av_R_equivalents 0.0787
_diffrn_reflns_av_sigmaI/netI 0.1293
_diffrn_reflns_limit_h_max 15
_diffrn_reflns_limit_h_min -15
_diffrn_reflns_limit_k_max 15
_diffrn_reflns_limit_k_min -19
_diffrn_reflns_limit_l_max 25
_diffrn_reflns_limit_l_min -27
_diffrn_reflns_number 20548
_diffrn_reflns_theta_full 25.00
_diffrn_reflns_theta_max 25.00
_diffrn_reflns_theta_min 1.53
_exptl_absorpt_coefficient_mu 0.534
_exptl_absorpt_correction_T_max 0.2590
_exptl_absorpt_correction_T_min 0.2195
_exptl_absorpt_correction_type multi-scan
_exptl_absorpt_process_details sadabs
_exptl_crystal_colour colourless
_exptl_crystal_density_diffrn 1.188
_exptl_crystal_density_method 'not measured'
_exptl_crystal_description block
_exptl_crystal_F_000 1840
_exptl_crystal_size_max 0.14
_exptl_crystal_size_mid 0.1
_exptl_crystal_size_min 0.09
_refine_diff_density_max 0.596
_refine_diff_density_min -0.300
_refine_diff_density_rms 0.076
_refine_ls_extinction_method none
_refine_ls_goodness_of_fit_ref 1.029
_refine_ls_hydrogen_treatment constr
_refine_ls_matrix_type full
_refine_ls_number_parameters 522
_refine_ls_number_reflns 8282
_refine_ls_number_restraints 0
_refine_ls_restrained_S_all 1.029
_refine_ls_R_factor_all 0.1331
_refine_ls_R_factor_gt 0.0632
_refine_ls_shift/su_max 0.000
_refine_ls_shift/su_mean 0.000
_refine_ls_structure_factor_coef Fsqd
_refine_ls_weighting_details 'calc w=1/[\s^2^(Fo^2^)+(0.0464P)^2^+2.6742P] where P=(Fo^2^+2Fc^2^)/3'
_refine_ls_weighting_scheme calc
_refine_ls_wR_factor_gt 0.1133
_refine_ls_wR_factor_ref 0.1379
_reflns_number_gt 4839
_reflns_number_total 8282
_reflns_threshold_expression >2sigma(I)
_cod_data_source_file c5sc04504e2.cif
_cod_data_source_block compound6
_cod_depositor_comments
;
The following automatic conversions were performed:

'_symmetry_cell_setting' value 'Monoclinic' changed to 'monoclinic'
according to
/usr/data/users/saulius/crontab/automatic-downloads/rss-feeds/RSC/lib/dictionaries/cif_core.dic
dictionary named 'cif_core.dic' version 2.4.2 from 2011-04-26.

Automatic conversion script
Id: cif_fix_values 4268 2015-11-12 08:31:59Z antanas 

 Adding full bibliography for 1541885--1541894.cif.

2017-03-19
Z value and formula fixed to values more according to usual
chemical conventions.                 miguel
;
_cod_original_formula_sum 'C98 H158 Cu2 N10 O2 P2'
_cod_original_formula_weight 1697.36
_cod_original_formula_units_Z 2
_cod_original_sg_symbol_H-M P2(1)/n
_cod_database_code 1541889

loop_
_symmetry_equiv_pos_as_xyz
'x, y, z'
'-x+1/2, y+1/2, -z+1/2'
'-x, -y, -z'
'x-1/2, -y-1/2, z-1/2'

loop_
_atom_site_label
_atom_site_type_symbol
_atom_site_fract_x
_atom_site_fract_y
_atom_site_fract_z
_atom_site_U_iso_or_equiv
_atom_site_adp_type
_atom_site_occupancy
_atom_site_symmetry_multiplicity
_atom_site_calc_flag
_atom_site_refinement_flags
Cu01 Cu 0.56765(4) 0.26962(3) 0.27605(3) 0.01958(16) Uani 1 1 d .
P002 P 0.45430(9) 0.16893(6) 0.29010(5) 0.0191(3) Uani 1 1 d .
O003 O 0.1698(2) 0.32080(17) 0.31135(14) 0.0288(8) Uani 1 1 d .
N004 N 0.2757(3) 0.2667(2) 0.25056(16) 0.0201(8) Uani 1 1 d .
N005 N 0.4572(3) 0.1994(2) 0.40782(18) 0.0252(9) Uani 1 1 d .
N006 N 0.6776(3) 0.42308(19) 0.25688(16) 0.0191(9) Uani 1 1 d .
N007 N 0.2987(3) 0.2330(2) 0.35216(15) 0.0204(8) Uani 1 1 d .
N008 N 0.3176(3) 0.1712(2) 0.18500(17) 0.0244(9) Uani 1 1 d .
C009 C 0.5441(3) 0.5018(2) 0.3018(2) 0.0244(12) Uani 1 1 d .
C00A C 0.2452(3) 0.2766(3) 0.3048(2) 0.0213(10) Uani 1 1 d .
C00B C 0.5797(3) 0.4722(2) 0.2511(2) 0.0176(10) Uani 1 1 d .
C00C C 0.5269(3) 0.4890(2) 0.1955(2) 0.0215(11) Uani 1 1 d .
C00D C 0.4058(3) 0.2039(2) 0.3569(2) 0.0197(11) Uani 1 1 d .
C00E C 0.3404(3) 0.1998(2) 0.2360(2) 0.0190(10) Uani 1 1 d .
C00F C 0.5505(3) 0.4437(2) 0.1415(2) 0.0224(11) Uani 1 1 d .
H00F H 0.6243 0.4206 0.1501 0.027 Uiso 1 1 calc R
C00G C 0.2164(3) 0.3143(2) 0.2017(2) 0.0240(11) Uani 1 1 d .
H00G H 0.2534 0.3032 0.1674 0.029 Uiso 1 1 calc R
C00H C 0.4571(4) 0.5572(2) 0.2934(2) 0.0291(12) Uani 1 1 d .
H00H H 0.4307 0.5791 0.3264 0.035 Uiso 1 1 calc R
C00I C 0.6811(3) 0.3444(2) 0.26641(19) 0.0188(10) Uani 1 1 d .
C00J C 0.7847(3) 0.4665(3) 0.2549(2) 0.0258(12) Uani 1 1 d .
C00K C 0.5844(4) 0.4720(2) 0.3627(2) 0.0288(12) Uani 1 1 d .
H00K H 0.6505 0.4389 0.3612 0.035 Uiso 1 1 calc R
C00L C 0.5457(4) 0.4982(3) 0.0882(2) 0.0341(13) Uani 1 1 d .
H00A H 0.4724 0.5176 0.0767 0.051 Uiso 1 1 calc R
H00B H 0.5683 0.4667 0.0562 0.051 Uiso 1 1 calc R
H00C H 0.5932 0.5454 0.0972 0.051 Uiso 1 1 calc R
C00M C 0.4419(3) 0.5447(3) 0.1906(2) 0.0278(12) Uani 1 1 d .
H00M H 0.4054 0.5585 0.1532 0.033 Uiso 1 1 calc R
C00N C 0.5613(3) 0.1600(3) 0.4183(2) 0.0257(11) Uani 1 1 d .
H00N H 0.5772 0.1337 0.3817 0.031 Uiso 1 1 calc R
C00O C 0.2441(3) 0.2353(3) 0.40481(19) 0.0234(11) Uani 1 1 d .
H00O H 0.1667 0.2421 0.3894 0.028 Uiso 1 1 calc R
C00P C 0.8592(3) 0.3920(2) 0.2566(2) 0.0310(13) Uani 1 1 d .
H00D H 0.9236 0.4009 0.2856 0.037 Uiso 1 1 calc R
H00E H 0.8818 0.3835 0.2181 0.037 Uiso 1 1 calc R
C00Q C 0.4719(3) 0.3713(3) 0.1300(2) 0.0282(12) Uani 1 1 d .
H00I H 0.4786 0.3358 0.1643 0.042 Uiso 1 1 calc R
H00J H 0.4883 0.3397 0.0965 0.042 Uiso 1 1 calc R
H00L H 0.3988 0.3925 0.1217 0.042 Uiso 1 1 calc R
C00R C 0.4101(4) 0.5798(3) 0.2394(2) 0.0308(13) Uani 1 1 d .
H00R H 0.3551 0.6199 0.2352 0.037 Uiso 1 1 calc R
C00S C 0.1024(3) 0.2851(3) 0.1847(2) 0.0302(12) Uani 1 1 d .
H00P H 0.0615 0.2948 0.2172 0.036 Uiso 1 1 calc R
H00Q H 0.1020 0.2254 0.1766 0.036 Uiso 1 1 calc R
C00T C 0.4999(4) 0.4151(3) 0.3832(2) 0.0337(13) Uani 1 1 d .
H00S H 0.4346 0.4464 0.3855 0.050 Uiso 1 1 calc R
H00T H 0.5275 0.3928 0.4216 0.050 Uiso 1 1 calc R
H00U H 0.4840 0.3698 0.3555 0.050 Uiso 1 1 calc R
C00U C 0.6475(3) 0.2218(3) 0.4393(2) 0.0334(12) Uani 1 1 d .
H00V H 0.6297 0.2499 0.4744 0.040 Uiso 1 1 calc R
H00W H 0.6508 0.2639 0.4089 0.040 Uiso 1 1 calc R
C00V C 0.2231(4) 0.4071(2) 0.2114(2) 0.0330(13) Uani 1 1 d .
H00X H 0.1858 0.4222 0.2445 0.040 Uiso 1 1 calc R
H00Y H 0.2988 0.4239 0.2210 0.040 Uiso 1 1 calc R
C00W C 0.7973(3) 0.3168(3) 0.2734(2) 0.0262(12) Uani 1 1 d .
C00X C 0.5588(4) 0.0948(3) 0.4648(2) 0.0339(13) Uani 1 1 d .
H00Z H 0.5035 0.0535 0.4510 0.041 Uiso 1 1 calc R
H H 0.5392 0.1207 0.5003 0.041 Uiso 1 1 calc R
C00Y C 0.6121(4) 0.5413(3) 0.4068(2) 0.0419(14) Uani 1 1 d .
H00 H 0.6648 0.5780 0.3933 0.063 Uiso 1 1 calc R
HA H 0.6419 0.5179 0.4445 0.063 Uiso 1 1 calc R
HB H 0.5474 0.5725 0.4108 0.063 Uiso 1 1 calc R
C00Z C 0.7569(4) 0.1798(3) 0.4537(2) 0.0363(13) Uani 1 1 d .
H0AA H 0.7771 0.1554 0.4179 0.044 Uiso 1 1 calc R
HC H 0.8114 0.2213 0.4683 0.044 Uiso 1 1 calc R
C010 C 0.3874(4) 0.1672(3) 0.0687(2) 0.0390(14) Uani 1 1 d .
H01A H 0.4362 0.1868 0.0420 0.047 Uiso 1 1 calc R
H01B H 0.3435 0.2144 0.0779 0.047 Uiso 1 1 calc R
C011 C 0.3813(3) 0.1040(3) 0.1649(2) 0.0291(12) Uani 1 1 d .
H011 H 0.4282 0.0800 0.1991 0.035 Uiso 1 1 calc R
C012 C 0.7546(4) 0.1136(3) 0.4989(2) 0.0358(13) Uani 1 1 d .
H01C H 0.7424 0.1388 0.5361 0.043 Uiso 1 1 calc R
H01D H 0.8244 0.0851 0.5055 0.043 Uiso 1 1 calc R
C013 C 0.7834(4) 0.5171(3) 0.1996(2) 0.0304(12) Uani 1 1 d .
H01E H 0.7707 0.4809 0.1657 0.046 Uiso 1 1 calc R
H01F H 0.8523 0.5448 0.2003 0.046 Uiso 1 1 calc R
H01G H 0.7264 0.5583 0.1972 0.046 Uiso 1 1 calc R
C014 C 0.4508(4) 0.1371(3) 0.1225(2) 0.0367(13) Uani 1 1 d .
H01H H 0.4952 0.1825 0.1411 0.044 Uiso 1 1 calc R
H01I H 0.4993 0.0931 0.1129 0.044 Uiso 1 1 calc R
C015 C 0.2503(4) 0.1567(3) 0.4387(2) 0.0357(13) Uani 1 1 d .
H01J H 0.3240 0.1481 0.4588 0.043 Uiso 1 1 calc R
H01K H 0.2309 0.1098 0.4122 0.043 Uiso 1 1 calc R
C016 C 0.3072(4) 0.0378(3) 0.1369(2) 0.0319(12) Uani 1 1 d .
H01L H 0.2590 0.0202 0.1645 0.038 Uiso 1 1 calc R
H01M H 0.3498 -0.0104 0.1282 0.038 Uiso 1 1 calc R
C017 C 0.8083(4) 0.5216(3) 0.3071(2) 0.0345(13) Uani 1 1 d .
H01N H 0.7497 0.5607 0.3074 0.052 Uiso 1 1 calc R
H01O H 0.8748 0.5516 0.3053 0.052 Uiso 1 1 calc R
H01P H 0.8158 0.4883 0.3425 0.052 Uiso 1 1 calc R
C018 C 0.6670(4) 0.0518(3) 0.4797(2) 0.0402(14) Uani 1 1 d .
H01Q H 0.6633 0.0115 0.5112 0.048 Uiso 1 1 calc R
H01R H 0.6837 0.0217 0.4452 0.048 Uiso 1 1 calc R
C019 C 0.8275(4) 0.2928(3) 0.3381(2) 0.0395(14) Uani 1 1 d .
H01S H 0.8187 0.3417 0.3622 0.047 Uiso 1 1 calc R
H01T H 0.7764 0.2507 0.3476 0.047 Uiso 1 1 calc R
C01A C 0.0499(4) 0.3309(3) 0.1309(2) 0.0468(15) Uani 1 1 d .
H01U H 0.0851 0.3152 0.0972 0.056 Uiso 1 1 calc R
H01V H -0.0261 0.3147 0.1222 0.056 Uiso 1 1 calc R
C01B C 0.2726(4) 0.3104(3) 0.4431(2) 0.0308(12) Uani 1 1 d .
H01W H 0.2655 0.3609 0.4191 0.037 Uiso 1 1 calc R
H01X H 0.3474 0.3064 0.4625 0.037 Uiso 1 1 calc R
C01C C 0.8086(4) 0.2417(3) 0.2348(2) 0.0344(13) Uani 1 1 d .
H01Y H 0.8854 0.2285 0.2368 0.041 Uiso 1 1 calc R
HD H 0.7736 0.1941 0.2506 0.041 Uiso 1 1 calc R
C01D C 0.3136(4) 0.1002(3) 0.0379(2) 0.0435(14) Uani 1 1 d .
H01Z H 0.3569 0.0545 0.0258 0.052 Uiso 1 1 calc R
HE H 0.2702 0.1233 0.0027 0.052 Uiso 1 1 calc R
C01E C 0.1716(4) 0.4512(3) 0.1566(2) 0.0406(15) Uani 1 1 d .
H01 H 0.1728 0.5112 0.1637 0.049 Uiso 1 1 calc R
HF H 0.2133 0.4400 0.1246 0.049 Uiso 1 1 calc R
C01F C 0.0571(4) 0.4230(3) 0.1389(3) 0.0542(18) Uani 1 1 d .
H1AA H 0.0138 0.4397 0.1692 0.065 Uiso 1 1 calc R
HG H 0.0270 0.4504 0.1022 0.065 Uiso 1 1 calc R
C01G C 0.7616(4) 0.2532(3) 0.1724(2) 0.0428(15) Uani 1 1 d .
H2AA H 0.7739 0.2037 0.1504 0.064 Uiso 1 1 calc R
HH H 0.7954 0.3004 0.1564 0.064 Uiso 1 1 calc R
HI H 0.6846 0.2630 0.1697 0.064 Uiso 1 1 calc R
C01H C 0.2396(4) 0.0680(3) 0.0801(2) 0.0410(14) Uani 1 1 d .
H3AA H 0.1911 0.1125 0.0890 0.049 Uiso 1 1 calc R
HJ H 0.1954 0.0222 0.0618 0.049 Uiso 1 1 calc R
C01I C 0.1726(4) 0.1623(3) 0.4834(2) 0.0455(15) Uani 1 1 d .
H4AA H 0.0986 0.1664 0.4629 0.055 Uiso 1 1 calc R
HK H 0.1780 0.1117 0.5073 0.055 Uiso 1 1 calc R
C01J C 0.1970(4) 0.3143(3) 0.4885(2) 0.0494(16) Uani 1 1 d .
H5AA H 0.2187 0.3602 0.5156 0.059 Uiso 1 1 calc R
HL H 0.1237 0.3258 0.4689 0.059 Uiso 1 1 calc R
C01K C 0.9395(4) 0.2599(4) 0.3551(3) 0.0599(18) Uani 1 1 d .
H6AA H 0.9475 0.2086 0.3341 0.090 Uiso 1 1 calc R
HM H 0.9523 0.2496 0.3970 0.090 Uiso 1 1 calc R
HN H 0.9911 0.3004 0.3450 0.090 Uiso 1 1 calc R
C01L C 0.1965(4) 0.2358(4) 0.5226(2) 0.0577(17) Uani 1 1 d .
H7AA H 0.1422 0.2397 0.5490 0.069 Uiso 1 1 calc R
HO H 0.2671 0.2284 0.5466 0.069 Uiso 1 1 calc R

loop_
_atom_site_aniso_label
_atom_site_aniso_U_11
_atom_site_aniso_U_22
_atom_site_aniso_U_33
_atom_site_aniso_U_23
_atom_site_aniso_U_13
_atom_site_aniso_U_12
Cu01 0.0143(3) 0.0183(3) 0.0268(4) 0.0021(3) 0.0050(2) -0.0012(2)
P002 0.0150(6) 0.0187(6) 0.0235(8) 0.0003(5) 0.0023(5) -0.0005(5)
O003 0.0227(18) 0.0369(19) 0.028(2) 0.0035(16) 0.0073(16) 0.0113(15)
N004 0.0174(19) 0.0186(18) 0.025(2) 0.0028(18) 0.0055(17) 0.0026(16)
N005 0.019(2) 0.030(2) 0.026(3) -0.0023(19) -0.0004(19) 0.0000(16)
N006 0.0093(18) 0.018(2) 0.030(3) 0.0023(18) 0.0023(17) -0.0033(15)
N007 0.0164(19) 0.0239(19) 0.021(2) 0.0024(19) 0.0042(17) 0.0006(16)
N008 0.019(2) 0.026(2) 0.028(3) -0.0070(19) 0.0032(19) 0.0007(17)
C009 0.023(3) 0.017(2) 0.034(3) 0.002(2) 0.006(2) -0.0062(19)
C00A 0.017(2) 0.024(3) 0.022(3) 0.004(2) 0.004(2) -0.006(2)
C00B 0.014(2) 0.012(2) 0.027(3) -0.001(2) 0.003(2) -0.0037(17)
C00C 0.020(2) 0.015(2) 0.029(3) 0.000(2) 0.004(2) -0.0036(19)
C00D 0.017(2) 0.014(2) 0.029(3) 0.002(2) 0.007(2) -0.0034(18)
C00E 0.013(2) 0.018(2) 0.026(3) 0.002(2) 0.005(2) -0.0019(18)
C00F 0.019(2) 0.022(2) 0.025(3) -0.002(2) -0.001(2) 0.0012(19)
C00G 0.022(2) 0.025(3) 0.026(3) 0.009(2) 0.008(2) 0.000(2)
C00H 0.030(3) 0.019(2) 0.042(4) -0.005(2) 0.016(3) -0.002(2)
C00I 0.018(2) 0.021(2) 0.018(3) 0.002(2) 0.004(2) 0.0009(19)
C00J 0.014(2) 0.025(3) 0.038(3) 0.000(2) 0.004(2) -0.0090(19)
C00K 0.033(3) 0.020(2) 0.034(3) -0.001(2) 0.008(3) -0.003(2)
C00L 0.035(3) 0.035(3) 0.032(3) 0.002(3) 0.006(3) 0.005(2)
C00M 0.026(3) 0.024(3) 0.032(3) 0.005(2) -0.001(2) 0.002(2)
C00N 0.022(3) 0.038(3) 0.016(3) 0.003(2) 0.001(2) 0.007(2)
C00O 0.022(2) 0.029(3) 0.021(3) 0.002(2) 0.007(2) 0.001(2)
C00P 0.018(2) 0.033(3) 0.042(4) 0.007(2) 0.005(2) 0.000(2)
C00Q 0.028(3) 0.028(3) 0.027(3) -0.002(2) -0.001(2) 0.001(2)
C00R 0.027(3) 0.025(3) 0.040(4) 0.001(3) 0.004(3) 0.010(2)
C00S 0.018(2) 0.042(3) 0.031(3) 0.015(2) 0.003(2) 0.002(2)
C00T 0.034(3) 0.024(3) 0.046(4) 0.003(2) 0.015(3) 0.000(2)
C00U 0.026(3) 0.032(3) 0.042(4) 0.007(3) 0.005(2) 0.001(2)
C00V 0.039(3) 0.020(3) 0.043(4) 0.010(2) 0.017(3) 0.004(2)
C00W 0.014(2) 0.024(3) 0.042(4) 0.007(2) 0.006(2) 0.0017(19)
C00X 0.026(3) 0.028(3) 0.045(4) 0.003(3) -0.004(3) -0.003(2)
C00Y 0.061(4) 0.038(3) 0.026(3) 0.002(3) 0.004(3) -0.017(3)
C00Z 0.027(3) 0.038(3) 0.043(4) 0.002(3) 0.000(3) 0.002(2)
C010 0.032(3) 0.035(3) 0.052(4) -0.003(3) 0.014(3) -0.003(2)
C011 0.023(3) 0.040(3) 0.023(3) -0.007(2) 0.000(2) 0.010(2)
C012 0.028(3) 0.046(3) 0.032(3) 0.003(3) 0.003(3) 0.008(2)
C013 0.025(3) 0.027(3) 0.040(4) 0.004(2) 0.007(2) -0.005(2)
C014 0.033(3) 0.034(3) 0.043(4) -0.002(3) 0.004(3) 0.007(2)
C015 0.032(3) 0.041(3) 0.035(4) 0.009(3) 0.006(3) -0.004(2)
C016 0.037(3) 0.024(3) 0.035(3) 0.000(2) 0.007(3) 0.002(2)
C017 0.024(3) 0.038(3) 0.040(4) 0.002(3) 0.001(3) -0.010(2)
C018 0.041(3) 0.029(3) 0.050(4) 0.013(3) 0.004(3) 0.007(2)
C019 0.024(3) 0.041(3) 0.053(4) 0.017(3) 0.003(3) 0.000(2)
C01A 0.022(3) 0.079(4) 0.039(4) 0.022(3) 0.002(3) 0.001(3)
C01B 0.023(3) 0.044(3) 0.027(3) -0.006(2) 0.011(2) -0.001(2)
C01C 0.027(3) 0.029(3) 0.050(4) 0.009(3) 0.017(3) 0.007(2)
C01D 0.050(4) 0.040(3) 0.038(4) -0.001(3) -0.002(3) -0.002(3)
C01E 0.045(3) 0.036(3) 0.046(4) 0.014(3) 0.023(3) 0.012(3)
C01F 0.043(4) 0.062(4) 0.062(5) 0.043(3) 0.026(3) 0.025(3)
C01G 0.046(3) 0.033(3) 0.055(4) -0.004(3) 0.025(3) 0.000(2)
C01H 0.046(3) 0.034(3) 0.043(4) -0.007(3) 0.007(3) -0.009(2)
C01I 0.032(3) 0.063(4) 0.043(4) 0.021(3) 0.010(3) -0.006(3)
C01J 0.055(4) 0.055(4) 0.041(4) -0.022(3) 0.017(3) -0.011(3)
C01K 0.029(3) 0.081(4) 0.069(5) 0.036(4) 0.006(3) 0.009(3)
C01L 0.043(3) 0.109(5) 0.024(3) -0.005(4) 0.015(3) -0.013(4)

loop_
_atom_type_symbol
_atom_type_description
_atom_type_scat_dispersion_real
_atom_type_scat_dispersion_imag
_atom_type_scat_source
C C 0.0033 0.0016 'International Tables Vol C Tables 4.2.6.8 and 6.1.1.4'
H H 0.0000 0.0000 'International Tables Vol C Tables 4.2.6.8 and 6.1.1.4'
N N 0.0061 0.0033 'International Tables Vol C Tables 4.2.6.8 and 6.1.1.4'
O O 0.0106 0.0060 'International Tables Vol C Tables 4.2.6.8 and 6.1.1.4'
P P 0.1023 0.0942 'International Tables Vol C Tables 4.2.6.8 and 6.1.1.4'
Cu Cu 0.3201 1.2651 'International Tables Vol C Tables 4.2.6.8 and 6.1.1.4'

loop_
_geom_angle_atom_site_label_1
_geom_angle_atom_site_label_2
_geom_angle_atom_site_label_3
_geom_angle
C00I Cu01 P002 171.66(13)
C00E P002 C00D 99.7(2)
C00E P002 Cu01 98.94(13)
C00D P002 Cu01 101.36(13)
C00A N004 C00E 123.4(4)
C00A N004 C00G 117.4(3)
C00E N004 C00G 117.3(4)
C00D N005 C00N 120.8(4)
C00I N006 C00B 124.2(3)
C00I N006 C00J 116.7(3)
C00B N006 C00J 119.1(3)
C00A N007 C00D 125.1(3)
C00A N007 C00O 113.9(3)
C00D N007 C00O 119.6(4)
C00E N008 C011 120.6(4)
C00B C009 C00H 116.2(4)
C00B C009 C00K 124.7(4)
C00H C009 C00K 118.8(4)
O003 C00A N004 120.6(4)
O003 C00A N007 119.8(4)
N004 C00A N007 119.5(4)
C00C C00B C009 122.8(4)
C00C C00B N006 118.5(4)
C009 C00B N006 118.7(4)
C00B C00C C00M 117.5(4)
C00B C00C C00F 123.0(4)
C00M C00C C00F 119.2(4)
N005 C00D N007 116.4(4)
N005 C00D P002 125.5(3)
N007 C00D P002 117.9(3)
N008 C00E N004 116.1(4)
N008 C00E P002 126.0(3)
N004 C00E P002 117.6(3)
C00L C00F C00C 113.6(3)
C00L C00F C00Q 110.9(4)
C00C C00F C00Q 108.3(3)
C00L C00F H00F 107.9
C00C C00F H00F 107.9
C00Q C00F H00F 107.9
N004 C00G C00S 113.1(3)
N004 C00G C00V 113.1(4)
C00S C00G C00V 112.2(4)
N004 C00G H00G 105.9
C00S C00G H00G 105.9
C00V C00G H00G 105.9
C00R C00H C009 121.7(5)
C00R C00H H00H 119.1
C009 C00H H00H 119.1
N006 C00I C00W 108.5(3)
N006 C00I Cu01 129.5(3)
C00W C00I Cu01 121.8(3)
C017 C00J C013 109.6(4)
C017 C00J C00P 113.7(4)
C013 C00J C00P 112.4(4)
C017 C00J N006 108.8(3)
C013 C00J N006 111.9(4)
C00P C00J N006 100.2(3)
C009 C00K C00Y 113.8(4)
C009 C00K C00T 109.2(4)
C00Y C00K C00T 109.7(4)
C009 C00K H00K 108.0
C00Y C00K H00K 108.0
C00T C00K H00K 108.0
C00F C00L H00A 109.5
C00F C00L H00B 109.5
H00A C00L H00B 109.5
C00F C00L H00C 109.5
H00A C00L H00C 109.5
H00B C00L H00C 109.5
C00R C00M C00C 120.9(5)
C00R C00M H00M 119.6
C00C C00M H00M 119.6
N005 C00N C00U 110.8(3)
N005 C00N C00X 108.3(3)
C00U C00N C00X 108.9(4)
N005 C00N H00N 109.6
C00U C00N H00N 109.6
C00X C00N H00N 109.6
N007 C00O C015 114.6(3)
N007 C00O C01B 113.7(3)
C015 C00O C01B 112.8(4)
N007 C00O H00O 104.8
C015 C00O H00O 104.8
C01B C00O H00O 104.8
C00J C00P C00W 107.6(3)
C00J C00P H00D 110.2
C00W C00P H00D 110.2
C00J C00P H00E 110.2
C00W C00P H00E 110.2
H00D C00P H00E 108.5
C00F C00Q H00I 109.5
C00F C00Q H00J 109.5
H00I C00Q H00J 109.5
C00F C00Q H00L 109.5
H00I C00Q H00L 109.5
H00J C00Q H00L 109.5
C00H C00R C00M 120.5(4)
C00H C00R H00R 119.8
C00M C00R H00R 119.8
C00G C00S C01A 110.3(4)
C00G C00S H00P 109.6
C01A C00S H00P 109.6
C00G C00S H00Q 109.6
C01A C00S H00Q 109.6
H00P C00S H00Q 108.1
C00K C00T H00S 109.5
C00K C00T H00T 109.5
H00S C00T H00T 109.5
C00K C00T H00U 109.5
H00S C00T H00U 109.5
H00T C00T H00U 109.5
C00N C00U C00Z 111.0(4)
C00N C00U H00V 109.4
C00Z C00U H00V 109.4
C00N C00U H00W 109.4
C00Z C00U H00W 109.4
H00V C00U H00W 108.0
C01E C00V C00G 109.5(4)
C01E C00V H00X 109.8
C00G C00V H00X 109.8
C01E C00V H00Y 109.8
C00G C00V H00Y 109.8
H00X C00V H00Y 108.2
C00I C00W C00P 105.0(3)
C00I C00W C01C 110.1(4)
C00P C00W C01C 113.1(4)
C00I C00W C019 106.0(4)
C00P C00W C019 112.7(4)
C01C C00W C019 109.7(4)
C00N C00X C018 111.6(4)
C00N C00X H00Z 109.3
C018 C00X H00Z 109.3
C00N C00X H 109.3
C018 C00X H 109.3
H00Z C00X H 108.0
C00K C00Y H00 109.5
C00K C00Y HA 109.5
H00 C00Y HA 109.5
C00K C00Y HB 109.5
H00 C00Y HB 109.5
HA C00Y HB 109.5
C012 C00Z C00U 111.1(4)
C012 C00Z H0AA 109.4
C00U C00Z H0AA 109.4
C012 C00Z HC 109.4
C00U C00Z HC 109.4
H0AA C00Z HC 108.0
C014 C010 C01D 112.2(4)
C014 C010 H01A 109.2
C01D C010 H01A 109.2
C014 C010 H01B 109.2
C01D C010 H01B 109.2
H01A C010 H01B 107.9
N008 C011 C016 109.3(4)
N008 C011 C014 109.8(4)
C016 C011 C014 110.9(4)
N008 C011 H011 108.9
C016 C011 H011 108.9
C014 C011 H011 108.9
C00Z C012 C018 110.9(4)
C00Z C012 H01C 109.5
C018 C012 H01C 109.5
C00Z C012 H01D 109.5
C018 C012 H01D 109.5
H01C C012 H01D 108.1
C00J C013 H01E 109.5
C00J C013 H01F 109.5
H01E C013 H01F 109.5
C00J C013 H01G 109.5
H01E C013 H01G 109.5
H01F C013 H01G 109.5
C010 C014 C011 112.2(4)
C010 C014 H01H 109.2
C011 C014 H01H 109.2
C010 C014 H01I 109.2
C011 C014 H01I 109.2
H01H C014 H01I 107.9
C00O C015 C01I 108.4(4)
C00O C015 H01J 110.0
C01I C015 H01J 110.0
C00O C015 H01K 110.0
C01I C015 H01K 110.0
H01J C015 H01K 108.4
C011 C016 C01H 111.9(4)
C011 C016 H01L 109.2
C01H C016 H01L 109.2
C011 C016 H01M 109.2
C01H C016 H01M 109.2
H01L C016 H01M 107.9
C00J C017 H01N 109.5
C00J C017 H01O 109.5
H01N C017 H01O 109.5
C00J C017 H01P 109.5
H01N C017 H01P 109.5
H01O C017 H01P 109.5
C012 C018 C00X 110.8(4)
C012 C018 H01Q 109.5
C00X C018 H01Q 109.5
C012 C018 H01R 109.5
C00X C018 H01R 109.5
H01Q C018 H01R 108.1
C01K C019 C00W 115.6(4)
C01K C019 H01S 108.4
C00W C019 H01S 108.4
C01K C019 H01T 108.4
C00W C019 H01T 108.4
H01S C019 H01T 107.5
C01F C01A C00S 111.8(5)
C01F C01A H01U 109.2
C00S C01A H01U 109.2
C01F C01A H01V 109.2
C00S C01A H01V 109.2
H01U C01A H01V 107.9
C00O C01B C01J 108.6(4)
C00O C01B H01W 110.0
C01J C01B H01W 110.0
C00O C01B H01X 110.0
C01J C01B H01X 110.0
H01W C01B H01X 108.4
C01G C01C C00W 114.1(4)
C01G C01C H01Y 108.7
C00W C01C H01Y 108.7
C01G C01C HD 108.7
C00W C01C HD 108.7
H01Y C01C HD 107.6
C010 C01D C01H 109.1(4)
C010 C01D H01Z 109.9
C01H C01D H01Z 109.9
C010 C01D HE 109.9
C01H C01D HE 109.9
H01Z C01D HE 108.3
C01F C01E C00V 111.0(4)
C01F C01E H01 109.4
C00V C01E H01 109.4
C01F C01E HF 109.4
C00V C01E HF 109.4
H01 C01E HF 108.0
C01A C01F C01E 111.7(4)
C01A C01F H1AA 109.3
C01E C01F H1AA 109.3
C01A C01F HG 109.3
C01E C01F HG 109.3
H1AA C01F HG 107.9
C01C C01G H2AA 109.5
C01C C01G HH 109.5
H2AA C01G HH 109.5
C01C C01G HI 109.5
H2AA C01G HI 109.5
HH C01G HI 109.5
C016 C01H C01D 109.9(4)
C016 C01H H3AA 109.7
C01D C01H H3AA 109.7
C016 C01H HJ 109.7
C01D C01H HJ 109.7
H3AA C01H HJ 108.2
C01L C01I C015 111.3(4)
C01L C01I H4AA 109.4
C015 C01I H4AA 109.4
C01L C01I HK 109.4
C015 C01I HK 109.4
H4AA C01I HK 108.0
C01L C01J C01B 112.3(4)
C01L C01J H5AA 109.1
C01B C01J H5AA 109.1
C01L C01J HL 109.1
C01B C01J HL 109.1
H5AA C01J HL 107.9
C019 C01K H6AA 109.5
C019 C01K HM 109.5
H6AA C01K HM 109.5
C019 C01K HN 109.5
H6AA C01K HN 109.5
HM C01K HN 109.5
C01J C01L C01I 111.9(4)
C01J C01L H7AA 109.2
C01I C01L H7AA 109.2
C01J C01L HO 109.2
C01I C01L HO 109.2
H7AA C01L HO 107.9

loop_
_geom_bond_atom_site_label_1
_geom_bond_atom_site_label_2
_geom_bond_distance
Cu01 C00I 1.921(4)
Cu01 P002 2.2340(12)
P002 C00E 1.840(5)
P002 C00D 1.843(5)
O003 C00A 1.224(5)
N004 C00A 1.382(5)
N004 C00E 1.433(5)
N004 C00G 1.485(5)
N005 C00D 1.268(5)
N005 C00N 1.454(5)
N006 C00I 1.300(5)
N006 C00B 1.463(5)
N006 C00J 1.536(5)
N007 C00A 1.399(5)
N007 C00D 1.426(5)
N007 C00O 1.492(5)
N008 C00E 1.268(5)
N008 C011 1.476(5)
C009 C00B 1.408(6)
C009 C00H 1.416(6)
C009 C00K 1.512(6)
C00B C00C 1.395(6)
C00C C00M 1.399(6)
C00C C00F 1.523(6)
C00F C00L 1.519(6)
C00F C00Q 1.541(5)
C00F H00F 1.0000
C00G C00S 1.516(6)
C00G C00V 1.528(6)
C00G H00G 1.0000
C00H C00R 1.360(7)
C00H H00H 0.9500
C00I C00W 1.523(5)
C00J C017 1.504(6)
C00J C013 1.526(6)
C00J C00P 1.533(6)
C00K C00Y 1.532(6)
C00K C00T 1.543(6)
C00K H00K 1.0000
C00L H00A 0.9800
C00L H00B 0.9800
C00L H00C 0.9800
C00M C00R 1.383(6)
C00M H00M 0.9500
C00N C00U 1.512(6)
C00N C00X 1.519(6)
C00N H00N 1.0000
C00O C015 1.499(6)
C00O C01B 1.525(6)
C00O H00O 1.0000
C00P C00W 1.535(6)
C00P H00D 0.9900
C00P H00E 0.9900
C00Q H00I 0.9800
C00Q H00J 0.9800
C00Q H00L 0.9800
C00R H00R 0.9500
C00S C01A 1.524(6)
C00S H00P 0.9900
C00S H00Q 0.9900
C00T H00S 0.9800
C00T H00T 0.9800
C00T H00U 0.9800
C00U C00Z 1.537(6)
C00U H00V 0.9900
C00U H00W 0.9900
C00V C01E 1.524(7)
C00V H00X 0.9900
C00V H00Y 0.9900
C00W C01C 1.535(6)
C00W C019 1.549(7)
C00X C018 1.532(6)
C00X H00Z 0.9900
C00X H 0.9900
C00Y H00 0.9800
C00Y HA 0.9800
C00Y HB 0.9800
C00Z C012 1.511(6)
C00Z H0AA 0.9900
C00Z HC 0.9900
C010 C014 1.470(7)
C010 C01D 1.542(6)
C010 H01A 0.9900
C010 H01B 0.9900
C011 C016 1.512(6)
C011 C014 1.513(6)
C011 H011 1.0000
C012 C018 1.515(6)
C012 H01C 0.9900
C012 H01D 0.9900
C013 H01E 0.9800
C013 H01F 0.9800
C013 H01G 0.9800
C014 H01H 0.9900
C014 H01I 0.9900
C015 C01I 1.536(6)
C015 H01J 0.9900
C015 H01K 0.9900
C016 C01H 1.544(7)
C016 H01L 0.9900
C016 H01M 0.9900
C017 H01N 0.9800
C017 H01O 0.9800
C017 H01P 0.9800
C018 H01Q 0.9900
C018 H01R 0.9900
C019 C01K 1.513(6)
C019 H01S 0.9900
C019 H01T 0.9900
C01A C01F 1.512(7)
C01A H01U 0.9900
C01A H01V 0.9900
C01B C01J 1.528(6)
C01B H01W 0.9900
C01B H01X 0.9900
C01C C01G 1.499(7)
C01C H01Y 0.9900
C01C HD 0.9900
C01D C01H 1.545(6)
C01D H01Z 0.9900
C01D HE 0.9900
C01E C01F 1.520(7)
C01E H01 0.9900
C01E HF 0.9900
C01F H1AA 0.9900
C01F HG 0.9900
C01G H2AA 0.9800
C01G HH 0.9800
C01G HI 0.9800
C01H H3AA 0.9900
C01H HJ 0.9900
C01I C01L 1.507(7)
C01I H4AA 0.9900
C01I HK 0.9900
C01J C01L 1.504(7)
C01J H5AA 0.9900
C01J HL 0.9900
C01K H6AA 0.9800
C01K HM 0.9800
C01K HN 0.9800
C01L H7AA 0.9900
C01L HO 0.9900
